data_7050461
loop_
_publ_author_name
'Santos, Laura L.'
'Mereiter, Kurt'
'Paneque, Margarita'
'Slugovc, Christian'
'Carmona, Ernesto'

_publ_section_title
;
 C--H bond activation reactions by TpMe2Ir(iii) centres. Generation of
 Fischer-type carbenes and development of a catalytic system for H/D
 exchange
;
_journal_issue 1
_journal_name_full 'New Journal of Chemistry'
_journal_page_first 107
_journal_paper_doi 10.1039/b209324c
_journal_volume 27
_journal_year 2003
_chemical_formula_moiety 'C23 H30 B Ir N6 O'
_chemical_formula_sum 'C23 H30 B Ir N6 O'
_chemical_formula_weight 609.54
_chemical_name_systematic
; 
? 
;
_space_group_IT_number 15
_symmetry_cell_setting monoclinic
_symmetry_space_group_name_Hall '-C 2yc'
_symmetry_space_group_name_H-M 'C 1 2/c 1'
_atom_sites_solution_hydrogens geom
_atom_sites_solution_primary direct
_atom_sites_solution_secondary difmap
_audit_creation_method SHELXL-97
_cell_angle_alpha 90.00
_cell_angle_beta 100.160(2)
_cell_angle_gamma 90.00
_cell_formula_units_Z 8
_cell_length_a 18.963(2)
_cell_length_b 10.2805(12)
_cell_length_c 24.556(3)
_cell_measurement_reflns_used 1009
_cell_measurement_temperature 150(2)
_cell_measurement_theta_max 30.0
_cell_measurement_theta_min 2.3
_cell_volume 4712.1(9)
_computing_cell_refinement 'Bruker SAINT'
_computing_data_collection 'Bruker SMART'
_computing_data_reduction 'Bruker SAINT, SADABS, XPREP'
_computing_molecular_graphics 'Bruker SHELXTL'
_computing_publication_material 'Bruker SHELXTL'
_computing_structure_refinement 'SHELXL-97 (Sheldrick, 1997)'
_computing_structure_solution 'SHELXS-97 (Sheldrick, 1990)'
_diffrn_ambient_temperature 150(2)
_diffrn_measured_fraction_theta_full 0.970
_diffrn_measured_fraction_theta_max 0.970
_diffrn_measurement_device_type 'Bruker Smart CCD'
_diffrn_measurement_method '\w scans'
_diffrn_radiation_monochromator graphite
_diffrn_radiation_source 'fine-focus sealed tube'
_diffrn_radiation_type MoK\a
_diffrn_radiation_wavelength 0.71073
_diffrn_reflns_av_R_equivalents 0.0229
_diffrn_reflns_av_sigmaI/netI 0.0180
_diffrn_reflns_limit_h_max 26
_diffrn_reflns_limit_h_min -26
_diffrn_reflns_limit_k_max 14
_diffrn_reflns_limit_k_min -14
_diffrn_reflns_limit_l_max 34
_diffrn_reflns_limit_l_min -34
_diffrn_reflns_number 32347
_diffrn_reflns_theta_full 30.00
_diffrn_reflns_theta_max 30.00
_diffrn_reflns_theta_min 2.18
_exptl_absorpt_coefficient_mu 5.694
_exptl_absorpt_correction_T_max 1.000
_exptl_absorpt_correction_T_min 0.565
_exptl_absorpt_correction_type 'semi-empirical from equivalents (SADABS)'
_exptl_crystal_colour yellow
_exptl_crystal_density_diffrn 1.718
_exptl_crystal_density_method 'not measured'
_exptl_crystal_description prism
_exptl_crystal_F_000 2400
_exptl_crystal_size_max 0.40
_exptl_crystal_size_mid 0.18
_exptl_crystal_size_min 0.12
_refine_diff_density_max 1.190
_refine_diff_density_min -0.698
_refine_diff_density_rms 0.081
_refine_ls_extinction_coef 0.000035(11)
_refine_ls_extinction_expression Fc^*^==kFc[1+0.001xFc^2^\l^3^/sin(2\q)]^-1/4^
_refine_ls_extinction_method SHELXL
_refine_ls_goodness_of_fit_ref 1.094
_refine_ls_hydrogen_treatment mixed
_refine_ls_matrix_type full
_refine_ls_number_parameters 302
_refine_ls_number_reflns 6676
_refine_ls_number_restraints 0
_refine_ls_restrained_S_all 1.094
_refine_ls_R_factor_all 0.0242
_refine_ls_R_factor_gt 0.0188
_refine_ls_shift/su_max 0.001
_refine_ls_shift/su_mean 0.000
_refine_ls_structure_factor_coef Fsqd
_refine_ls_weighting_details 'calc w==1/[\s^2^(Fo^2^)+(0.0167P)^2^+5.2398P] where P==(Fo^2^+2Fc^2^)/3'
_refine_ls_weighting_scheme calc
_refine_ls_wR_factor_gt 0.0386
_refine_ls_wR_factor_ref 0.0400
_reflns_number_gt 5981
_reflns_number_total 6676
_reflns_threshold_expression >2sigma(I)
_cod_data_source_file b209324c.txt
_cod_data_source_block 706mp
_cod_depositor_comments
;
The following automatic conversions were performed:
'_symmetry_cell_setting' value 'Monoclinic' changed to 'monoclinic'
according to '/home/saulius/struct/CIF-dictionaries/cif_core.dic'
dictionary named 'cif_core.dic' version 2.4.1 from 2010-06-29.

Automatic conversion script
Id: cif_fix_enum 1527 2010-12-29 10:47:43Z saulius 
;
_cod_original_cell_volume 4712.1(10)
_cod_original_sg_symbol_H-M C2/c
_cod_database_code 7050461

loop_
_symmetry_equiv_pos_as_xyz
'x, y, z'
'-x, y, -z+1/2'
'x+1/2, y+1/2, z'
'-x+1/2, y+1/2, -z+1/2'
'-x, -y, -z'
'x, -y, z-1/2'
'-x+1/2, -y+1/2, -z'
'x+1/2, -y+1/2, z-1/2'

loop_
_atom_site_label
_atom_site_type_symbol
_atom_site_fract_x
_atom_site_fract_y
_atom_site_fract_z
_atom_site_U_iso_or_equiv
_atom_site_adp_type
_atom_site_occupancy
_atom_site_symmetry_multiplicity
_atom_site_calc_flag
_atom_site_refinement_flags
_atom_site_disorder_assembly
_atom_site_disorder_group
Ir Ir 0.184901(4) 0.514573(7) 0.079421(3) 0.01941(3) Uani 1 1 d . . .
H1 H 0.1472(14) 0.396(3) 0.0517(11) 0.038(7) Uiso 1 1 d . . .
O O 0.06369(8) 0.63543(15) 0.01646(7) 0.0279(3) Uani 1 1 d . . .
C1 C 0.09216(11) 0.54747(19) 0.10632(9) 0.0229(4) Uani 1 1 d . . .
C2 C 0.07117(13) 0.5308(2) 0.15799(10) 0.0287(4) Uani 1 1 d . . .
H2 H 0.1044 0.4967 0.1881 0.034 Uiso 1 1 calc R . .
C3 C 0.00193(13) 0.5637(3) 0.16555(11) 0.0358(5) Uani 1 1 d . . .
H3 H -0.0109 0.5527 0.2010 0.043 Uiso 1 1 calc R . .
C4 C -0.04831(13) 0.6121(3) 0.12238(11) 0.0398(6) Uani 1 1 d . . .
H4 H -0.0955 0.6313 0.1280 0.048 Uiso 1 1 calc R . .
C5 C -0.02933(12) 0.6324(2) 0.07088(11) 0.0346(5) Uani 1 1 d . . .
H5 H -0.0626 0.6660 0.0407 0.041 Uiso 1 1 calc R . .
C6 C 0.04019(11) 0.6014(2) 0.06557(9) 0.0269(4) Uani 1 1 d . . .
C7 C 0.13393(11) 0.61042(19) 0.01872(9) 0.0232(4) Uani 1 1 d . . .
C8 C 0.15732(13) 0.6701(2) -0.03056(10) 0.0313(5) Uani 1 1 d . . .
H8A H 0.1287 0.6344 -0.0644 0.047 Uiso 1 1 calc R . .
H8B H 0.2081 0.6506 -0.0299 0.047 Uiso 1 1 calc R . .
H8C H 0.1506 0.7646 -0.0298 0.047 Uiso 1 1 calc R . .
B B 0.34824(14) 0.5214(2) 0.14389(10) 0.0273(5) Uani 1 1 d . . .
H1B H 0.4041 0.5228 0.1657 0.033 Uiso 1 1 calc R . .
N11 N 0.30595(11) 0.41490(18) 0.16837(7) 0.0290(4) Uani 1 1 d . . .
N12 N 0.23552(10) 0.39190(17) 0.14560(8) 0.0266(4) Uani 1 1 d . . .
C13 C 0.21441(15) 0.2867(2) 0.17144(10) 0.0350(6) Uani 1 1 d . . .
C14 C 0.27176(17) 0.2439(2) 0.21127(11) 0.0445(7) Uani 1 1 d . . .
H14 H 0.2716 0.1720 0.2355 0.053 Uiso 1 1 calc R . .
C15 C 0.32825(16) 0.3257(2) 0.20867(10) 0.0395(6) Uani 1 1 d . . .
C16 C 0.14175(17) 0.2288(2) 0.15487(12) 0.0451(7) Uani 1 1 d . . .
H16A H 0.1054 0.2965 0.1550 0.068 Uiso 1 1 calc R . .
H16B H 0.1348 0.1601 0.1811 0.068 Uiso 1 1 calc R . .
H16C H 0.1373 0.1918 0.1176 0.068 Uiso 1 1 calc R . .
C17 C 0.40246(17) 0.3267(3) 0.24137(12) 0.0542(8) Uani 1 1 d . . .
H17A H 0.4371 0.3189 0.2163 0.081 Uiso 1 1 calc R . .
H17B H 0.4084 0.2534 0.2673 0.081 Uiso 1 1 calc R . .
H17C H 0.4107 0.4085 0.2620 0.081 Uiso 1 1 calc R . .
N21 N 0.34582(9) 0.49220(16) 0.08181(8) 0.0244(4) Uani 1 1 d . . .
N22 N 0.28104(9) 0.47286(16) 0.04732(7) 0.0214(3) Uani 1 1 d . . .
C23 C 0.29552(11) 0.4272(2) -0.00064(9) 0.0228(4) Uani 1 1 d . . .
C24 C 0.36975(12) 0.4188(2) 0.00257(9) 0.0281(4) Uani 1 1 d . . .
H24 H 0.3945 0.3902 -0.0257 0.034 Uiso 1 1 calc R . .
C25 C 0.39982(11) 0.4602(2) 0.05495(10) 0.0288(4) Uani 1 1 d . . .
C26 C 0.23854(12) 0.3870(2) -0.04756(9) 0.0265(4) Uani 1 1 d . . .
H26A H 0.1923 0.3831 -0.0350 0.040 Uiso 1 1 calc R . .
H26B H 0.2501 0.3011 -0.0609 0.040 Uiso 1 1 calc R . .
H26C H 0.2358 0.4504 -0.0777 0.040 Uiso 1 1 calc R . .
C27 C 0.47719(13) 0.4716(3) 0.08088(12) 0.0429(6) Uani 1 1 d . . .
H27A H 0.4866 0.4184 0.1145 0.064 Uiso 1 1 calc R . .
H27B H 0.4885 0.5627 0.0904 0.064 Uiso 1 1 calc R . .
H27C H 0.5071 0.4413 0.0547 0.064 Uiso 1 1 calc R . .
N31 N 0.31272(9) 0.65366(17) 0.14999(7) 0.0238(4) Uani 1 1 d . . .
N32 N 0.24249(9) 0.67254(16) 0.12607(7) 0.0217(3) Uani 1 1 d . . .
C33 C 0.22620(12) 0.79517(19) 0.13713(9) 0.0237(4) Uani 1 1 d . . .
C34 C 0.28623(12) 0.8555(2) 0.16837(9) 0.0277(4) Uani 1 1 d . . .
H34 H 0.2893 0.9424 0.1818 0.033 Uiso 1 1 calc R . .
C35 C 0.33978(12) 0.7636(2) 0.17577(9) 0.0269(4) Uani 1 1 d . . .
C36 C 0.15386(12) 0.8521(2) 0.11670(10) 0.0310(5) Uani 1 1 d . . .
H36A H 0.1172 0.7982 0.1292 0.046 Uiso 1 1 calc R . .
H36B H 0.1452 0.8551 0.0762 0.046 Uiso 1 1 calc R . .
H36C H 0.1518 0.9404 0.1314 0.046 Uiso 1 1 calc R . .
C37 C 0.41555(13) 0.7742(3) 0.20535(11) 0.0396(6) Uani 1 1 d . . .
H37A H 0.4269 0.6997 0.2303 0.059 Uiso 1 1 calc R . .
H37B H 0.4215 0.8549 0.2269 0.059 Uiso 1 1 calc R . .
H37C H 0.4479 0.7748 0.1783 0.059 Uiso 1 1 calc R . .

loop_
_atom_site_aniso_label
_atom_site_aniso_U_11
_atom_site_aniso_U_22
_atom_site_aniso_U_33
_atom_site_aniso_U_23
_atom_site_aniso_U_13
_atom_site_aniso_U_12
Ir 0.01898(4) 0.01826(4) 0.02125(4) -0.00093(3) 0.00422(3) 0.00039(3)
O 0.0217(7) 0.0344(8) 0.0270(8) -0.0024(6) 0.0021(6) 0.0031(6)
C1 0.0218(10) 0.0195(9) 0.0281(10) -0.0053(7) 0.0062(8) -0.0020(7)
C2 0.0310(11) 0.0279(10) 0.0294(11) -0.0075(8) 0.0112(9) -0.0063(8)
C3 0.0328(12) 0.0442(14) 0.0338(13) -0.0153(10) 0.0155(10) -0.0106(10)
C4 0.0229(11) 0.0540(16) 0.0442(15) -0.0210(12) 0.0106(11) -0.0065(10)
C5 0.0210(11) 0.0440(13) 0.0376(13) -0.0141(10) 0.0021(10) 0.0003(9)
C6 0.0222(10) 0.0302(11) 0.0285(11) -0.0092(8) 0.0047(9) -0.0032(8)
C7 0.0215(10) 0.0224(9) 0.0245(10) -0.0035(7) 0.0008(8) 0.0014(7)
C8 0.0313(12) 0.0337(12) 0.0291(12) 0.0075(9) 0.0054(10) 0.0062(9)
B 0.0252(12) 0.0306(12) 0.0236(11) -0.0006(9) -0.0024(9) 0.0066(9)
N11 0.0381(11) 0.0275(9) 0.0204(9) 0.0037(7) 0.0021(8) 0.0103(7)
N12 0.0355(10) 0.0233(9) 0.0214(9) 0.0008(6) 0.0062(8) 0.0027(7)
C13 0.0619(17) 0.0187(10) 0.0293(12) 0.0007(8) 0.0215(12) 0.0061(10)
C14 0.082(2) 0.0276(12) 0.0283(13) 0.0076(9) 0.0207(13) 0.0156(12)
C15 0.0637(18) 0.0351(13) 0.0184(11) 0.0050(9) 0.0042(11) 0.0225(12)
C16 0.073(2) 0.0237(11) 0.0469(16) -0.0053(10) 0.0339(15) -0.0107(12)
C17 0.072(2) 0.0559(18) 0.0296(14) 0.0069(12) -0.0054(14) 0.0302(15)
N21 0.0183(8) 0.0281(9) 0.0255(9) 0.0005(7) 0.0003(7) 0.0056(6)
N22 0.0202(8) 0.0207(8) 0.0225(8) 0.0010(6) 0.0020(7) 0.0016(6)
C23 0.0218(10) 0.0227(9) 0.0246(10) 0.0030(7) 0.0056(8) 0.0038(7)
C24 0.0221(10) 0.0351(12) 0.0281(11) -0.0006(9) 0.0072(9) 0.0051(8)
C25 0.0207(10) 0.0330(11) 0.0321(11) 0.0013(9) 0.0033(9) 0.0064(8)
C26 0.0262(11) 0.0294(11) 0.0243(10) -0.0023(8) 0.0051(9) 0.0017(8)
C27 0.0205(11) 0.0594(17) 0.0474(15) -0.0069(13) 0.0019(10) 0.0069(11)
N31 0.0222(9) 0.0268(9) 0.0204(9) -0.0014(7) -0.0015(7) 0.0007(7)
N32 0.0202(8) 0.0224(8) 0.0213(9) 0.0003(6) 0.0007(7) 0.0020(6)
C33 0.0278(11) 0.0210(9) 0.0232(10) -0.0001(7) 0.0067(8) 0.0004(7)
C34 0.0335(12) 0.0260(10) 0.0238(11) -0.0043(8) 0.0055(9) -0.0047(8)
C35 0.0278(11) 0.0308(11) 0.0214(10) -0.0032(8) 0.0024(8) -0.0049(8)
C36 0.0316(12) 0.0217(10) 0.0391(13) -0.0034(9) 0.0048(10) 0.0061(8)
C37 0.0313(13) 0.0489(15) 0.0348(14) -0.0079(11) -0.0043(11) -0.0076(10)

loop_
_atom_type_symbol
_atom_type_description
_atom_type_scat_dispersion_real
_atom_type_scat_dispersion_imag
_atom_type_scat_source
C C 0.0033 0.0016 'International Tables Vol C Tables 4.2.6.8 and 6.1.1.4'
H H 0.0000 0.0000 'International Tables Vol C Tables 4.2.6.8 and 6.1.1.4'
B B 0.0013 0.0007 'International Tables Vol C Tables 4.2.6.8 and 6.1.1.4'
N N 0.0061 0.0033 'International Tables Vol C Tables 4.2.6.8 and 6.1.1.4'
O O 0.0106 0.0060 'International Tables Vol C Tables 4.2.6.8 and 6.1.1.4'
Ir Ir -1.4442 7.9887 'International Tables Vol C Tables 4.2.6.8 and 6.1.1.4'

loop_
_geom_angle_atom_site_label_1
_geom_angle_atom_site_label_2
_geom_angle_atom_site_label_3
_geom_angle
_geom_angle_site_symmetry_1
_geom_angle_site_symmetry_3
_geom_angle_publ_flag
C7 Ir C1 79.49(9) . . ?
C7 Ir N12 174.66(8) . . ?
C1 Ir N12 98.64(8) . . ?
C7 Ir N22 99.34(8) . . ?
C1 Ir N22 176.98(7) . . ?
N12 Ir N22 82.28(7) . . ?
C7 Ir N32 99.50(7) . . ?
C1 Ir N32 95.08(7) . . ?
N12 Ir N32 85.63(7) . . ?
N22 Ir N32 87.85(6) . . ?
C7 Ir H1 86.0(10) . . ?
C1 Ir H1 85.0(10) . . ?
N12 Ir H1 88.8(10) . . ?
N22 Ir H1 92.2(10) . . ?
N32 Ir H1 174.4(10) . . ?
C7 O C6 112.26(17) . . ?
C6 C1 C2 114.9(2) . . ?
C6 C1 Ir 112.35(16) . . ?
C2 C1 Ir 132.72(17) . . ?
C3 C2 C1 120.8(2) . . ?
C3 C2 H2 119.6 . . ?
C1 C2 H2 119.6 . . ?
C4 C3 C2 121.3(2) . . ?
C4 C3 H3 119.4 . . ?
C2 C3 H3 119.4 . . ?
C3 C4 C5 119.7(2) . . ?
C3 C4 H4 120.1 . . ?
C5 C4 H4 120.1 . . ?
C6 C5 C4 117.1(2) . . ?
C6 C5 H5 121.5 . . ?
C4 C5 H5 121.5 . . ?
C5 C6 C1 126.1(2) . . ?
C5 C6 O 118.4(2) . . ?
C1 C6 O 115.23(18) . . ?
O C7 C8 108.73(18) . . ?
O C7 Ir 119.53(15) . . ?
C8 C7 Ir 131.74(16) . . ?
C7 C8 H8A 109.5 . . ?
C7 C8 H8B 109.5 . . ?
H8A C8 H8B 109.5 . . ?
C7 C8 H8C 109.5 . . ?
H8A C8 H8C 109.5 . . ?
H8B C8 H8C 109.5 . . ?
N31 B N11 108.87(18) . . ?
N31 B N21 109.31(17) . . ?
N11 B N21 108.65(18) . . ?
N31 B H1B 110.0 . . ?
N11 B H1B 110.0 . . ?
N21 B H1B 110.0 . . ?
C15 N11 N12 109.6(2) . . ?
C15 N11 B 130.3(2) . . ?
N12 N11 B 119.92(17) . . ?
C13 N12 N11 107.10(19) . . ?
C13 N12 Ir 134.18(18) . . ?
N11 N12 Ir 118.68(13) . . ?
N12 C13 C14 108.8(2) . . ?
N12 C13 C16 121.9(2) . . ?
C14 C13 C16 129.3(2) . . ?
C15 C14 C13 107.0(2) . . ?
C15 C14 H14 126.5 . . ?
C13 C14 H14 126.5 . . ?
N11 C15 C14 107.6(2) . . ?
N11 C15 C17 122.0(3) . . ?
C14 C15 C17 130.5(2) . . ?
C13 C16 H16A 109.5 . . ?
C13 C16 H16B 109.5 . . ?
H16A C16 H16B 109.5 . . ?
C13 C16 H16C 109.5 . . ?
H16A C16 H16C 109.5 . . ?
H16B C16 H16C 109.5 . . ?
C15 C17 H17A 109.5 . . ?
C15 C17 H17B 109.5 . . ?
H17A C17 H17B 109.5 . . ?
C15 C17 H17C 109.5 . . ?
H17A C17 H17C 109.5 . . ?
H17B C17 H17C 109.5 . . ?
C25 N21 N22 109.54(18) . . ?
C25 N21 B 129.38(18) . . ?
N22 N21 B 120.14(17) . . ?
C23 N22 N21 106.98(17) . . ?
C23 N22 Ir 135.17(14) . . ?
N21 N22 Ir 117.83(13) . . ?
N22 C23 C24 109.40(19) . . ?
N22 C23 C26 122.87(18) . . ?
C24 C23 C26 127.66(19) . . ?
C25 C24 C23 106.25(19) . . ?
C25 C24 H24 126.9 . . ?
C23 C24 H24 126.9 . . ?
N21 C25 C24 107.81(19) . . ?
N21 C25 C27 122.9(2) . . ?
C24 C25 C27 129.3(2) . . ?
C23 C26 H26A 109.5 . . ?
C23 C26 H26B 109.5 . . ?
H26A C26 H26B 109.5 . . ?
C23 C26 H26C 109.5 . . ?
H26A C26 H26C 109.5 . . ?
H26B C26 H26C 109.5 . . ?
C25 C27 H27A 109.5 . . ?
C25 C27 H27B 109.5 . . ?
H27A C27 H27B 109.5 . . ?
C25 C27 H27C 109.5 . . ?
H27A C27 H27C 109.5 . . ?
H27B C27 H27C 109.5 . . ?
C35 N31 N32 109.99(17) . . ?
C35 N31 B 130.47(19) . . ?
N32 N31 B 119.53(17) . . ?
C33 N32 N31 106.75(17) . . ?
C33 N32 Ir 134.47(14) . . ?
N31 N32 Ir 118.74(12) . . ?
N32 C33 C34 109.51(19) . . ?
N32 C33 C36 122.18(19) . . ?
C34 C33 C36 128.30(19) . . ?
C35 C34 C33 106.16(19) . . ?
C35 C34 H34 126.9 . . ?
C33 C34 H34 126.9 . . ?
N31 C35 C34 107.58(19) . . ?
N31 C35 C37 122.8(2) . . ?
C34 C35 C37 129.7(2) . . ?
C33 C36 H36A 109.5 . . ?
C33 C36 H36B 109.5 . . ?
H36A C36 H36B 109.5 . . ?
C33 C36 H36C 109.5 . . ?
H36A C36 H36C 109.5 . . ?
H36B C36 H36C 109.5 . . ?
C35 C37 H37A 109.5 . . ?
C35 C37 H37B 109.5 . . ?
H37A C37 H37B 109.5 . . ?
C35 C37 H37C 109.5 . . ?
H37A C37 H37C 109.5 . . ?
H37B C37 H37C 109.5 . . ?

loop_
_geom_bond_atom_site_label_1
_geom_bond_atom_site_label_2
_geom_bond_distance
_geom_bond_site_symmetry_2
_geom_bond_publ_flag
Ir C7 1.902(2) . ?
Ir C1 2.013(2) . ?
Ir N12 2.1453(18) . ?
Ir N22 2.1531(17) . ?
Ir N32 2.1682(17) . ?
Ir H1 1.51(3) . ?
O C7 1.348(2) . ?
O C6 1.402(3) . ?
C1 C6 1.390(3) . ?
C1 C2 1.406(3) . ?
C2 C3 1.400(3) . ?
C2 H2 0.9500 . ?
C3 C4 1.386(4) . ?
C3 H3 0.9500 . ?
C4 C5 1.390(4) . ?
C4 H4 0.9500 . ?
C5 C6 1.384(3) . ?
C5 H5 0.9500 . ?
C7 C8 1.492(3) . ?
C8 H8A 0.9800 . ?
C8 H8B 0.9800 . ?
C8 H8C 0.9800 . ?
B N31 1.536(3) . ?
B N11 1.541(3) . ?
B N21 1.546(3) . ?
B H1B 1.1000 . ?
N11 C15 1.361(3) . ?
N11 N12 1.374(3) . ?
N12 C13 1.350(3) . ?
C13 C14 1.399(4) . ?
C13 C16 1.490(4) . ?
C14 C15 1.372(4) . ?
C14 H14 0.9500 . ?
C15 C17 1.492(4) . ?
C16 H16A 0.9800 . ?
C16 H16B 0.9800 . ?
C16 H16C 0.9800 . ?
C17 H17A 0.9800 . ?
C17 H17B 0.9800 . ?
C17 H17C 0.9800 . ?
N21 C25 1.353(3) . ?
N21 N22 1.378(2) . ?
N22 C23 1.341(3) . ?
C23 C24 1.399(3) . ?
C23 C26 1.492(3) . ?
C24 C25 1.379(3) . ?
C24 H24 0.9500 . ?
C25 C27 1.497(3) . ?
C26 H26A 0.9800 . ?
C26 H26B 0.9800 . ?
C26 H26C 0.9800 . ?
C27 H27A 0.9800 . ?
C27 H27B 0.9800 . ?
C27 H27C 0.9800 . ?
N31 C35 1.352(3) . ?
N31 N32 1.371(2) . ?
N32 C33 1.337(3) . ?
C33 C34 1.400(3) . ?
C33 C36 1.495(3) . ?
C34 C35 1.375(3) . ?
C34 H34 0.9500 . ?
C35 C37 1.495(3) . ?
C36 H36A 0.9800 . ?
C36 H36B 0.9800 . ?
C36 H36C 0.9800 . ?
C37 H37A 0.9800 . ?
C37 H37B 0.9800 . ?
C37 H37C 0.9800 . ?

loop_
_geom_torsion_atom_site_label_1
_geom_torsion_atom_site_label_2
_geom_torsion_atom_site_label_3
_geom_torsion_atom_site_label_4
_geom_torsion
_geom_torsion_site_symmetry_1
_geom_torsion_site_symmetry_2
_geom_torsion_site_symmetry_3
_geom_torsion_site_symmetry_4
_geom_torsion_publ_flag
C7 Ir C1 C6 8.64(15) . . . . ?
N12 Ir C1 C6 -166.28(15) . . . . ?
N22 Ir C1 C6 -58.7(14) . . . . ?
N32 Ir C1 C6 107.38(15) . . . . ?
C7 Ir C1 C2 -168.8(2) . . . . ?
N12 Ir C1 C2 16.2(2) . . . . ?
N22 Ir C1 C2 123.8(13) . . . . ?
N32 Ir C1 C2 -70.1(2) . . . . ?
C6 C1 C2 C3 1.8(3) . . . . ?
Ir C1 C2 C3 179.20(17) . . . . ?
C1 C2 C3 C4 0.8(4) . . . . ?
C2 C3 C4 C5 -2.0(4) . . . . ?
C3 C4 C5 C6 0.4(4) . . . . ?
C4 C5 C6 C1 2.5(4) . . . . ?
C4 C5 C6 O -172.2(2) . . . . ?
C2 C1 C6 C5 -3.5(3) . . . . ?
Ir C1 C6 C5 178.50(19) . . . . ?
C2 C1 C6 O 171.33(17) . . . . ?
Ir C1 C6 O -6.6(2) . . . . ?
C7 O C6 C5 174.37(19) . . . . ?
C7 O C6 C1 -0.9(2) . . . . ?
C6 O C7 C8 -170.21(17) . . . . ?
C6 O C7 Ir 9.0(2) . . . . ?
C1 Ir C7 O -9.98(15) . . . . ?
N12 Ir C7 O 60.0(9) . . . . ?
N22 Ir C7 O 167.19(15) . . . . ?
N32 Ir C7 O -103.44(16) . . . . ?
C1 Ir C7 C8 169.0(2) . . . . ?
N12 Ir C7 C8 -121.0(8) . . . . ?
N22 Ir C7 C8 -13.8(2) . . . . ?
N32 Ir C7 C8 75.6(2) . . . . ?
N31 B N11 C15 -123.8(2) . . . . ?
N21 B N11 C15 117.2(2) . . . . ?
N31 B N11 N12 62.3(2) . . . . ?
N21 B N11 N12 -56.6(2) . . . . ?
C15 N11 N12 C13 -0.8(2) . . . . ?
B N11 N12 C13 174.18(18) . . . . ?
C15 N11 N12 Ir -178.85(14) . . . . ?
B N11 N12 Ir -3.8(2) . . . . ?
C7 Ir N12 C13 -21.0(9) . . . . ?
C1 Ir N12 C13 48.2(2) . . . . ?
N22 Ir N12 C13 -128.9(2) . . . . ?
N32 Ir N12 C13 142.6(2) . . . . ?
C7 Ir N12 N11 156.4(8) . . . . ?
C1 Ir N12 N11 -134.49(15) . . . . ?
N22 Ir N12 N11 48.42(14) . . . . ?
N32 Ir N12 N11 -40.00(15) . . . . ?
N11 N12 C13 C14 0.7(2) . . . . ?
Ir N12 C13 C14 178.25(16) . . . . ?
N11 N12 C13 C16 -176.3(2) . . . . ?
Ir N12 C13 C16 1.3(3) . . . . ?
N12 C13 C14 C15 -0.3(3) . . . . ?
C16 C13 C14 C15 176.4(2) . . . . ?
N12 N11 C15 C14 0.7(3) . . . . ?
B N11 C15 C14 -173.7(2) . . . . ?
N12 N11 C15 C17 -179.4(2) . . . . ?
B N11 C15 C17 6.3(4) . . . . ?
C13 C14 C15 N11 -0.2(3) . . . . ?
C13 C14 C15 C17 179.8(3) . . . . ?
N31 B N21 C25 126.7(2) . . . . ?
N11 B N21 C25 -114.6(2) . . . . ?
N31 B N21 N22 -65.6(2) . . . . ?
N11 B N21 N22 53.1(2) . . . . ?
C25 N21 N22 C23 0.8(2) . . . . ?
B N21 N22 C23 -169.16(18) . . . . ?
C25 N21 N22 Ir 179.51(14) . . . . ?
B N21 N22 Ir 9.6(2) . . . . ?
C7 Ir N22 C23 -47.8(2) . . . . ?
C1 Ir N22 C23 19.1(15) . . . . ?
N12 Ir N22 C23 127.1(2) . . . . ?
N32 Ir N22 C23 -147.1(2) . . . . ?
C7 Ir N22 N21 133.97(14) . . . . ?
C1 Ir N22 N21 -159.1(14) . . . . ?
N12 Ir N22 N21 -51.19(14) . . . . ?
N32 Ir N22 N21 34.69(14) . . . . ?
N21 N22 C23 C24 -0.9(2) . . . . ?
Ir N22 C23 C24 -179.26(15) . . . . ?
N21 N22 C23 C26 176.36(18) . . . . ?
Ir N22 C23 C26 -2.0(3) . . . . ?
N22 C23 C24 C25 0.6(2) . . . . ?
C26 C23 C24 C25 -176.4(2) . . . . ?
N22 N21 C25 C24 -0.4(2) . . . . ?
B N21 C25 C24 168.3(2) . . . . ?
N22 N21 C25 C27 179.3(2) . . . . ?
B N21 C25 C27 -11.9(4) . . . . ?
C23 C24 C25 N21 -0.1(3) . . . . ?
C23 C24 C25 C27 -179.8(2) . . . . ?
N11 B N31 C35 122.1(2) . . . . ?
N21 B N31 C35 -119.4(2) . . . . ?
N11 B N31 N32 -58.9(2) . . . . ?
N21 B N31 N32 59.6(3) . . . . ?
C35 N31 N32 C33 0.1(2) . . . . ?
B N31 N32 C33 -179.08(19) . . . . ?
C35 N31 N32 Ir 178.31(14) . . . . ?
B N31 N32 Ir -0.9(2) . . . . ?
C7 Ir N32 C33 38.8(2) . . . . ?
C1 Ir N32 C33 -41.3(2) . . . . ?
N12 Ir N32 C33 -139.7(2) . . . . ?
N22 Ir N32 C33 137.9(2) . . . . ?
C7 Ir N32 N31 -138.78(15) . . . . ?
C1 Ir N32 N31 141.06(15) . . . . ?
N12 Ir N32 N31 42.75(15) . . . . ?
N22 Ir N32 N31 -39.67(15) . . . . ?
N31 N32 C33 C34 0.0(2) . . . . ?
Ir N32 C33 C34 -177.84(15) . . . . ?
N31 N32 C33 C36 178.92(19) . . . . ?
Ir N32 C33 C36 1.1(3) . . . . ?
N32 C33 C34 C35 0.0(2) . . . . ?
C36 C33 C34 C35 -178.9(2) . . . . ?
N32 N31 C35 C34 -0.1(2) . . . . ?
B N31 C35 C34 179.0(2) . . . . ?
N32 N31 C35 C37 -179.4(2) . . . . ?
B N31 C35 C37 -0.3(4) . . . . ?
C33 C34 C35 N31 0.1(2) . . . . ?
C33 C34 C35 C37 179.3(2) . . . . ?
